data_7117750
loop_
_publ_author_name
'Sajesh P. Thomas'
'R. Sathishkumar'
'T. N. Guru Row'

_publ_section_title
;
 Organic alloys of room temperature liquids thiophenol and selenophenol
;
_journal_name_full Chem.Commun.
_journal_page_first 14255
_journal_paper_doi 10.1039/C5cc03322E
_journal_volume 51
_journal_year 2015
_chemical_compound_source 'see text'
_chemical_formula_moiety '(C6 H6 S)0.91, (C6 H6 Se)0.09'
_chemical_formula_sum 'C6 H6 S0.91 Se0.09'
_chemical_formula_weight 114.40
_space_group_IT_number 60
_symmetry_cell_setting orthorhombic
_symmetry_Int_Tables_number 60
_symmetry_space_group_name_Hall '-P 2n 2ab'
_symmetry_space_group_name_H-M 'P b c n'
_atom_sites_solution_hydrogens geom
_atom_sites_solution_primary direct
_atom_sites_solution_secondary difmap
_audit_update_record
;
2015-08-10 deposited with the CCDC.
2015-08-11 downloaded from the CCDC.
;
_cell_angle_alpha 90.00
_cell_angle_beta 90.00
_cell_angle_gamma 90.00
_cell_formula_units_Z 8
_cell_length_a 13.856(4)
_cell_length_b 11.425(3)
_cell_length_c 7.1934(18)
_cell_measurement_reflns_used 15534
_cell_measurement_temperature 90(2)
_cell_measurement_theta_max 26
_cell_measurement_theta_min 2.31
_cell_volume 1138.7(5)
_computing_cell_refinement 'SET4 (de Boer & Duisenberg, 1984)'
_computing_data_collection 'Locally modified CAD4 Software (Enraf-Nonius, 1989)'
_computing_data_reduction 'HELENA (Spek, 1997)'
_computing_publication_material 'PLATON (Spek, 2003)'
_computing_structure_refinement 'SHELXL-97 (Sheldrick, 1997)'
_diffrn_ambient_temperature 90(2)
_diffrn_measured_fraction_theta_full 0.998
_diffrn_measured_fraction_theta_max 0.998
_diffrn_measurement_device_type 'Oxford Xcalibur,Eos(Nova) CCD detector'
_diffrn_measurement_method '\w scans'
_diffrn_radiation_monochromator graphite
_diffrn_radiation_probe x-ray
_diffrn_radiation_source 'Enhance (Mo) X-ray Source'
_diffrn_radiation_type MoK\a
_diffrn_radiation_wavelength 0.71073
_diffrn_reflns_av_R_equivalents 0.1279
_diffrn_reflns_av_sigmaI/netI 0.0614
_diffrn_reflns_limit_h_max 17
_diffrn_reflns_limit_h_min -17
_diffrn_reflns_limit_k_max 14
_diffrn_reflns_limit_k_min -14
_diffrn_reflns_limit_l_max 8
_diffrn_reflns_limit_l_min -8
_diffrn_reflns_number 15534
_diffrn_reflns_theta_full 26.00
_diffrn_reflns_theta_max 26.00
_diffrn_reflns_theta_min 2.31
_exptl_absorpt_coefficient_mu 0.967
_exptl_absorpt_correction_T_max 0.7602
_exptl_absorpt_correction_T_min 0.7602
_exptl_absorpt_correction_type multi-scan
_exptl_absorpt_process_details 'CrysAlis RED (Oxford Diffraction,2009)'
_exptl_crystal_colour 'pale yellow'
_exptl_crystal_density_diffrn 1.334
_exptl_crystal_density_method 'not measured'
_exptl_crystal_description block
_exptl_crystal_F_000 477
_exptl_crystal_size_max 0.30
_exptl_crystal_size_mid 0.30
_exptl_crystal_size_min 0.30
_refine_diff_density_max 0.587
_refine_diff_density_min -0.503
_refine_diff_density_rms 0.097
_refine_ls_extinction_method none
_refine_ls_goodness_of_fit_ref 1.162
_refine_ls_hydrogen_treatment mixed
_refine_ls_matrix_type full
_refine_ls_number_parameters 70
_refine_ls_number_reflns 1122
_refine_ls_number_restraints 1
_refine_ls_restrained_S_all 1.162
_refine_ls_R_factor_all 0.1079
_refine_ls_R_factor_gt 0.0782
_refine_ls_shift/su_max 0.000
_refine_ls_shift/su_mean 0.000
_refine_ls_structure_factor_coef Fsqd
_refine_ls_weighting_details 'calc w=1/[\s^2^(Fo^2^)+(0.0742P)^2^+4.0811P] where P=(Fo^2^+2Fc^2^)/3'
_refine_ls_weighting_scheme calc
_refine_ls_wR_factor_gt 0.2004
_refine_ls_wR_factor_ref 0.2098
_reflns_number_gt 812
_reflns_number_total 1122
_reflns_threshold_expression >2\s(I)
_cod_data_source_file c5cc03322e2.cif
_cod_data_source_block sse9p
_cod_original_cell_volume 1138.8(5)
_cod_database_code 7117750

loop_
_symmetry_equiv_pos_site_id
_symmetry_equiv_pos_as_xyz
1 x,y,z
2 1/2-x,1/2-y,1/2+z
3 1/2+x,1/2-y,-z
4 -x,y,1/2-z
5 -x,-y,-z
6 1/2+x,1/2+y,1/2-z
7 1/2-x,1/2+y,z
8 x,-y,1/2+z

loop_
_atom_site_label
_atom_site_type_symbol
_atom_site_fract_x
_atom_site_fract_y
_atom_site_fract_z
_atom_site_U_iso_or_equiv
_atom_site_adp_type
_atom_site_occupancy
_atom_site_symmetry_multiplicity
_atom_site_calc_flag
_atom_site_refinement_flags
_atom_site_disorder_assembly
_atom_site_disorder_group
C1 C 0.2711(4) 0.1204(4) 0.4449(7) 0.0298(12) Uani 1 1 d . . .
C3 C 0.1234(4) 0.0554(5) 0.5750(8) 0.0393(14) Uani 1 1 d . . .
H3 H 0.0886 -0.0007 0.6406 0.047 Uiso 1 1 calc R . .
C6 C 0.2256(4) 0.2190(5) 0.3783(7) 0.0373(14) Uani 1 1 d . . .
H6 H 0.2601 0.2746 0.3112 0.045 Uiso 1 1 calc R . .
C5 C 0.1286(4) 0.2348(5) 0.4119(8) 0.0427(15) Uani 1 1 d . . .
H5 H 0.0976 0.3010 0.3661 0.051 Uiso 1 1 calc R . .
C4 C 0.0772(4) 0.1538(5) 0.5122(10) 0.0449(16) Uani 1 1 d . . .
H4 H 0.0121 0.1656 0.5372 0.054 Uiso 1 1 calc R . .
C2 C 0.2187(4) 0.0381(4) 0.5432(7) 0.0307(12) Uani 1 1 d . . .
H2 H 0.2489 -0.0291 0.5875 0.037 Uiso 1 1 calc R . .
S1 S 0.3954(5) 0.0987(7) 0.3952(7) 0.0354(8) Uani 0.91 1 d P . .
Se1 Se 0.402(2) 0.093(3) 0.429(4) 0.0354(8) Uani 0.09 1 d PD . .
H1 H 0.459(4) 0.101(4) 0.599(5) 0.042 Uiso 1 1 d D . .

loop_
_atom_site_aniso_label
_atom_site_aniso_U_11
_atom_site_aniso_U_22
_atom_site_aniso_U_33
_atom_site_aniso_U_23
_atom_site_aniso_U_13
_atom_site_aniso_U_12
C1 0.039(3) 0.028(3) 0.022(3) -0.009(2) -0.001(2) -0.005(2)
C3 0.055(4) 0.033(3) 0.029(3) -0.001(3) 0.004(3) -0.013(3)
C6 0.060(4) 0.022(3) 0.030(3) 0.002(2) -0.002(3) -0.003(2)
C5 0.061(4) 0.025(3) 0.042(3) -0.006(3) -0.007(3) 0.010(3)
C4 0.039(3) 0.042(3) 0.054(4) -0.019(3) 0.001(3) -0.001(3)
C2 0.050(3) 0.020(2) 0.022(3) 0.002(2) -0.003(2) -0.005(2)
S1 0.0343(13) 0.0399(12) 0.032(2) -0.0018(18) -0.0003(15) -0.0029(10)
Se1 0.0343(13) 0.0399(12) 0.032(2) -0.0018(18) -0.0003(15) -0.0029(10)

loop_
_atom_type_symbol
_atom_type_description
_atom_type_scat_dispersion_real
_atom_type_scat_dispersion_imag
_atom_type_scat_source
C C 0.0033 0.0016 ' International Tables Vol C Tables 4.2.6.8 and 6.1.1.4'
H H 0.0000 0.0000 ' International Tables Vol C Tables 4.2.6.8 and 6.1.1.4'
S S 0.1246 0.1234 ' International Tables Vol C Tables 4.2.6.8 and 6.1.1.4'

loop_
_geom_angle_atom_site_label_1
_geom_angle_atom_site_label_2
_geom_angle_atom_site_label_3
_geom_angle
_geom_angle_site_symmetry_1
_geom_angle_site_symmetry_3
C6 C1 C2 119.6(5) . .
C6 C1 S1 119.2(5) . .
C2 C1 S1 121.1(5) . .
C6 C1 Se1 124.6(12) . .
C2 C1 Se1 115.7(11) . .
S1 C1 Se1 8.2(9) . .
C2 C3 C4 121.3(5) . .
C2 C3 H3 119.4 . .
C4 C3 H3 119.4 . .
C1 C6 C5 119.5(5) . .
C1 C6 H6 120.2 . .
C5 C6 H6 120.2 . .
C4 C5 C6 120.7(5) . .
C4 C5 H5 119.7 . .
C6 C5 H5 119.7 . .
C3 C4 C5 119.0(6) . .
C3 C4 H4 120.5 . .
C5 C4 H4 120.5 . .
C3 C2 C1 119.9(5) . .
C3 C2 H2 120.0 . .
C1 C2 H2 120.0 . .
C1 S1 H1 109(2) . .
C1 Se1 H1 118(3) . .

loop_
_geom_bond_atom_site_label_1
_geom_bond_atom_site_label_2
_geom_bond_distance
_geom_bond_site_symmetry_2
C1 C6 1.377(8) .
C1 C2 1.383(7) .
C1 S1 1.776(9) .
C1 Se1 1.84(4) .
C3 C2 1.355(8) .
C3 C4 1.371(9) .
C3 H3 0.9300 .
C6 C5 1.378(8) .
C6 H6 0.9300 .
C5 C4 1.372(9) .
C5 H5 0.9300 .
C4 H4 0.9300 .
C2 H2 0.9300 .
S1 H1 1.71(3) .
Se1 H1 1.46(2) .

loop_
_geom_torsion_atom_site_label_1
_geom_torsion_atom_site_label_2
_geom_torsion_atom_site_label_3
_geom_torsion_atom_site_label_4
_geom_torsion
_geom_torsion_site_symmetry_1
_geom_torsion_site_symmetry_2
_geom_torsion_site_symmetry_3
_geom_torsion_site_symmetry_4
C2 C1 C6 C5 0.5(8) . . . .
S1 C1 C6 C5 178.2(5) . . . .
Se1 C1 C6 C5 -174.5(12) . . . .
C1 C6 C5 C4 0.6(8) . . . .
C2 C3 C4 C5 1.4(9) . . . .
C6 C5 C4 C3 -1.5(9) . . . .
C4 C3 C2 C1 -0.4(8) . . . .
C6 C1 C2 C3 -0.6(8) . . . .
S1 C1 C2 C3 -178.3(5) . . . .
Se1 C1 C2 C3 174.8(11) . . . .
